data_7004644
loop_
_publ_author_name
'Zhang, Hui-Miao'
'Fu, Wen-Fu'
'Gan, Xin'
'Xu, Yan-Qing'
'Wang, Jun'
'Xu, Quan-Qing'
'Chi, Shao-Ming'

_publ_section_title
;
 A flexible 1,8-naphthyridyl derivative and its Zn(II) complexes:
 synthesis, structures, spectroscopic properties and recognition of
 Cd(II)
;
_journal_issue 47
_journal_name_full 'Dalton Transactions'
_journal_page_first 6817
_journal_page_last 6824
_journal_paper_doi 10.1039/b809701a
_journal_year 2008
_chemical_formula_sum 'C38 H37 Cl3 N12 O13 Zn2'
_chemical_formula_weight 1106.93
_chemical_name_systematic
;
?
;
_space_group_IT_number 14
_symmetry_cell_setting monoclinic
_symmetry_space_group_name_Hall '-P 2yn'
_symmetry_space_group_name_H-M 'P 1 21/n 1'
_atom_sites_solution_hydrogens geom
_atom_sites_solution_primary direct
_atom_sites_solution_secondary difmap
_audit_creation_method SHELXL-97
_cell_angle_alpha 90.00
_cell_angle_beta 94.612(2)
_cell_angle_gamma 90.00
_cell_formula_units_Z 4
_cell_length_a 17.274(2)
_cell_length_b 12.164(2)
_cell_length_c 20.729(3)
_cell_measurement_reflns_used 3955
_cell_measurement_temperature 298(2)
_cell_measurement_theta_max 22.216
_cell_measurement_theta_min 2.233
_cell_volume 4341.5(11)
_computing_cell_refinement 'Bruker SMART'
_computing_data_collection 'Bruker SMART'
_computing_data_reduction 'Bruker SAINT'
_computing_molecular_graphics 'Bruker SHELXTL'
_computing_publication_material 'Bruker SHELXTL'
_computing_structure_refinement 'SHELXL-97 (Sheldrick, 1997)'
_computing_structure_solution 'SHELXS-97 (Sheldrick, 1990)'
_diffrn_ambient_temperature 298(2)
_diffrn_measured_fraction_theta_full 0.999
_diffrn_measured_fraction_theta_max 0.999
_diffrn_measurement_device_type 'CCD area detector'
_diffrn_measurement_method 'phi and omega scans'
_diffrn_radiation_monochromator graphite
_diffrn_radiation_source 'fine-focus sealed tube'
_diffrn_radiation_type MoK\a
_diffrn_radiation_wavelength 0.71073
_diffrn_reflns_av_R_equivalents 0.0504
_diffrn_reflns_av_sigmaI/netI 0.0700
_diffrn_reflns_limit_h_max 20
_diffrn_reflns_limit_h_min -20
_diffrn_reflns_limit_k_max 9
_diffrn_reflns_limit_k_min -14
_diffrn_reflns_limit_l_max 24
_diffrn_reflns_limit_l_min -22
_diffrn_reflns_number 20897
_diffrn_reflns_theta_full 25.01
_diffrn_reflns_theta_max 25.01
_diffrn_reflns_theta_min 1.48
_exptl_absorpt_coefficient_mu 1.370
_exptl_absorpt_correction_T_max 0.760
_exptl_absorpt_correction_T_min 0.648
_exptl_absorpt_correction_type multi-scan
_exptl_absorpt_process_details sadabs
_exptl_crystal_colour 'pale yellow'
_exptl_crystal_density_diffrn 1.694
_exptl_crystal_density_method 'not measured'
_exptl_crystal_description prism
_exptl_crystal_F_000 2256
_exptl_crystal_size_max 0.35
_exptl_crystal_size_mid 0.27
_exptl_crystal_size_min 0.20
_refine_diff_density_max 0.621
_refine_diff_density_min -0.527
_refine_diff_density_rms 0.080
_refine_ls_extinction_method none
_refine_ls_goodness_of_fit_ref 1.004
_refine_ls_hydrogen_treatment constr
_refine_ls_matrix_type full
_refine_ls_number_parameters 682
_refine_ls_number_reflns 7657
_refine_ls_number_restraints 0
_refine_ls_restrained_S_all 1.004
_refine_ls_R_factor_all 0.1081
_refine_ls_R_factor_gt 0.0488
_refine_ls_shift/su_max 0.001
_refine_ls_shift/su_mean 0.000
_refine_ls_structure_factor_coef Fsqd
_refine_ls_weighting_details 'calc w=1/[\s^2^(Fo^2^)+(0.0605P)^2^+6.0594P] where P=(Fo^2^+2Fc^2^)/3'
_refine_ls_weighting_scheme calc
_refine_ls_wR_factor_gt 0.1110
_refine_ls_wR_factor_ref 0.1461
_reflns_number_gt 4377
_reflns_number_total 7668
_reflns_threshold_expression >2sigma(I)
_cod_data_source_file b809701a.txt
_cod_data_source_block 1
_cod_depositor_comments
;
The following automatic conversions were performed:
'_symmetry_cell_setting' value 'Monoclinic' changed to 'monoclinic'
according to '/home/saulius/struct/CIF-dictionaries/cif_core.dic'
dictionary named 'cif_core.dic' version 2.4.1 from 2010-06-29.

Automatic conversion script
Id: cif_fix_enum 1527 2010-12-29 10:47:43Z saulius 
;
_cod_original_sg_symbol_H-M P2(1)/n
_cod_database_code 7004644

loop_
_symmetry_equiv_pos_as_xyz
'x, y, z'
'-x+1/2, y+1/2, -z+1/2'
'-x, -y, -z'
'x-1/2, -y-1/2, z-1/2'

loop_
_atom_site_label
_atom_site_type_symbol
_atom_site_fract_x
_atom_site_fract_y
_atom_site_fract_z
_atom_site_U_iso_or_equiv
_atom_site_adp_type
_atom_site_occupancy
_atom_site_symmetry_multiplicity
_atom_site_calc_flag
_atom_site_refinement_flags
_atom_site_disorder_assembly
_atom_site_disorder_group
Zn1 Zn 0.18577(4) 0.17594(5) 1.06429(3) 0.0430(2) Uani 1 1 d . . .
Zn2 Zn 0.29216(4) 0.27204(5) 0.93859(3) 0.0417(2) Uani 1 1 d . . .
Cl1 Cl 0.23967(9) 0.58596(14) 0.05659(8) 0.0581(4) Uani 1 1 d . . .
Cl2 Cl 0.58795(9) 0.76450(13) 0.24087(8) 0.0578(4) Uani 1 1 d . . .
Cl3 Cl 0.42292(13) 0.15695(18) 0.17604(14) 0.0873(6) Uani 1 1 d . . .
N1 N 0.1588(2) 0.2330(4) 1.1594(2) 0.0434(11) Uani 1 1 d . . .
N2 N 0.2008(2) 0.0626(4) 1.1409(2) 0.0416(11) Uani 1 1 d . . .
N3 N 0.2448(3) -0.1112(4) 1.1175(3) 0.0575(14) Uani 1 1 d . . .
H3 H 0.2426 -0.1797 1.1273 0.069 Uiso 1 1 calc R . .
N4 N 0.0815(2) 0.1775(4) 1.0020(2) 0.0443(11) Uani 1 1 d . . .
N5 N 0.1592(3) 0.0303(4) 0.9973(2) 0.0430(11) Uani 1 1 d . . .
N6 N 0.2393(3) -0.1194(4) 1.0007(3) 0.0609(14) Uani 1 1 d . . .
H6 H 0.2554 -0.1764 0.9812 0.073 Uiso 1 1 calc R . .
N7 N 0.3992(2) 0.3593(3) 0.9363(2) 0.0397(11) Uani 1 1 d . . .
N8 N 0.2868(3) 0.4418(3) 0.9030(2) 0.0424(11) Uani 1 1 d . . .
N9 N 0.1690(3) 0.5173(4) 0.8647(2) 0.0606(14) Uani 1 1 d . . .
H9 H 0.1464 0.5679 0.8412 0.073 Uiso 1 1 calc R . .
N10 N 0.2956(3) 0.1155(3) 0.8947(2) 0.0439(11) Uani 1 1 d . . .
N11 N 0.1943(3) 0.2270(4) 0.8684(2) 0.0447(11) Uani 1 1 d . . .
N12 N 0.0956(3) 0.3502(5) 0.8402(3) 0.0656(15) Uani 1 1 d . . .
H12 H 0.0547 0.3650 0.8153 0.079 Uiso 1 1 calc R . .
O1 O 0.2623(2) 0.2572(3) 1.02449(17) 0.0479(10) Uani 1 1 d . . .
H1 H 0.2924 0.3000 1.0539 0.057 Uiso 1 1 calc R . .
O2 O 0.2175(3) 0.6437(4) 0.1119(2) 0.0808(14) Uani 1 1 d . A .
O3 O 0.290(2) 0.492(4) 0.079(2) 0.073(5) Uani 0.70(10) 1 d P A 1
O4 O 0.1724(6) 0.538(4) 0.0228(11) 0.076(7) Uani 0.70(10) 1 d P A 1
O5 O 0.281(3) 0.650(2) 0.0144(19) 0.077(7) Uani 0.70(10) 1 d P A 1
O3' O 0.265(6) 0.485(8) 0.070(5) 0.077(15) Uani 0.30(10) 1 d P A 2
O4' O 0.181(3) 0.599(10) 0.009(2) 0.083(19) Uani 0.30(10) 1 d P A 2
O5' O 0.302(4) 0.656(6) 0.038(5) 0.074(12) Uani 0.30(10) 1 d P A 2
O6 O 0.5577(3) 0.6563(4) 0.2356(3) 0.0907(16) Uani 1 1 d . . .
O7 O 0.5724(3) 0.8033(4) 0.3026(3) 0.0936(17) Uani 1 1 d . . .
O8 O 0.6699(3) 0.7642(5) 0.2360(3) 0.1010(19) Uani 1 1 d . . .
O9 O 0.5525(3) 0.8308(4) 0.1921(2) 0.0919(17) Uani 1 1 d . . .
O10 O 0.3664(7) 0.2413(9) 0.1598(6) 0.135(5) Uani 0.729(16) 1 d P B 1
O11 O 0.4922(6) 0.1897(9) 0.1525(5) 0.114(4) Uani 0.729(16) 1 d P B 1
O12 O 0.4358(8) 0.1595(11) 0.2457(6) 0.148(5) Uani 0.729(16) 1 d P B 1
O13 O 0.3954(7) 0.0558(9) 0.1564(7) 0.114(4) Uani 0.729(16) 1 d P B 1
O10' O 0.4874(16) 0.108(2) 0.2158(16) 0.120(12) Uani 0.271(16) 1 d P B 2
O11' O 0.3564(15) 0.156(2) 0.2122(15) 0.122(12) Uani 0.271(16) 1 d P B 2
O12' O 0.409(2) 0.096(3) 0.118(2) 0.124(12) Uani 0.271(16) 1 d P B 2
O13' O 0.443(2) 0.266(3) 0.1624(15) 0.139(13) Uani 0.271(16) 1 d P B 2
C1 C 0.1712(3) 0.1314(5) 1.1846(3) 0.0424(14) Uani 1 1 d . . .
C2 C 0.2138(3) -0.0408(5) 1.1579(3) 0.0501(16) Uani 1 1 d . . .
C3 C 0.1927(4) -0.0810(6) 1.2192(3) 0.0620(19) Uani 1 1 d . . .
H3A H 0.1974 -0.1554 1.2292 0.074 Uiso 1 1 calc R . .
C4 C 0.1661(4) -0.0108(7) 1.2618(3) 0.067(2) Uani 1 1 d . . .
H4 H 0.1548 -0.0365 1.3022 0.081 Uiso 1 1 calc R . .
C5 C 0.1550(3) 0.1002(6) 1.2469(3) 0.0528(16) Uani 1 1 d . . .
C6 C 0.1270(3) 0.1845(7) 1.2849(3) 0.0646(19) Uani 1 1 d . . .
H6A H 0.1146 0.1693 1.3268 0.078 Uiso 1 1 calc R . .
C7 C 0.1179(4) 0.2879(6) 1.2610(3) 0.0635(18) Uani 1 1 d . . .
H7 H 0.1016 0.3436 1.2874 0.076 Uiso 1 1 calc R . .
C8 C 0.1326(3) 0.3117(5) 1.1978(3) 0.0519(16) Uani 1 1 d . . .
C9 C 0.1195(4) 0.4236(5) 1.1701(3) 0.072(2) Uani 1 1 d . . .
H9A H 0.1379 0.4262 1.1276 0.108 Uiso 1 1 calc R . .
H9B H 0.1472 0.4766 1.1974 0.108 Uiso 1 1 calc R . .
H9C H 0.0650 0.4402 1.1674 0.108 Uiso 1 1 calc R . .
C10 C 0.0935(3) 0.0807(5) 0.9730(3) 0.0438(14) Uani 1 1 d . . .
C11 C 0.1754(4) -0.0676(5) 0.9746(3) 0.0501(15) Uani 1 1 d . . .
C12 C 0.1269(4) -0.1183(5) 0.9247(3) 0.0597(18) Uani 1 1 d . . .
H12A H 0.1398 -0.1871 0.9094 0.072 Uiso 1 1 calc R . .
C13 C 0.0636(4) -0.0686(6) 0.9000(3) 0.0644(19) Uani 1 1 d . . .
H13 H 0.0326 -0.1017 0.8668 0.077 Uiso 1 1 calc R . .
C14 C 0.0430(3) 0.0356(6) 0.9240(3) 0.0539(16) Uani 1 1 d . . .
C15 C -0.0214(4) 0.1011(7) 0.9047(3) 0.071(2) Uani 1 1 d . . .
H15 H -0.0561 0.0775 0.8709 0.086 Uiso 1 1 calc R . .
C16 C -0.0342(4) 0.1979(7) 0.9341(3) 0.069(2) Uani 1 1 d . . .
H16 H -0.0781 0.2391 0.9213 0.083 Uiso 1 1 calc R . .
C17 C 0.0186(3) 0.2360(5) 0.9838(3) 0.0555(16) Uani 1 1 d . . .
C18 C 0.0058(4) 0.3398(6) 1.0194(4) 0.075(2) Uani 1 1 d . . .
H18A H -0.0054 0.3230 1.0629 0.112 Uiso 1 1 calc R . .
H18B H -0.0371 0.3791 0.9980 0.112 Uiso 1 1 calc R . .
H18C H 0.0518 0.3844 1.0202 0.112 Uiso 1 1 calc R . .
C19 C 0.2817(3) -0.0844(5) 1.0592(3) 0.0597(18) Uani 1 1 d . . .
H19A H 0.2888 -0.0054 1.0575 0.072 Uiso 1 1 calc R . .
H19B H 0.3327 -0.1181 1.0617 0.072 Uiso 1 1 calc R . .
C20 C 0.3653(3) 0.4517(4) 0.9120(3) 0.0410(13) Uani 1 1 d . . .
C21 C 0.2464(4) 0.5252(5) 0.8771(3) 0.0490(15) Uani 1 1 d . . .
C22 C 0.2841(4) 0.6258(5) 0.8609(3) 0.0613(18) Uani 1 1 d . . .
H22 H 0.2549 0.6844 0.8434 0.074 Uiso 1 1 calc R . .
C23 C 0.3609(4) 0.6345(5) 0.8709(3) 0.0591(17) Uani 1 1 d . . .
H23 H 0.3850 0.7001 0.8611 0.071 Uiso 1 1 calc R . .
C24 C 0.4066(4) 0.5449(5) 0.8963(3) 0.0519(16) Uani 1 1 d . . .
C25 C 0.4871(4) 0.5394(5) 0.9051(3) 0.0567(17) Uani 1 1 d . . .
H25 H 0.5172 0.5995 0.8952 0.068 Uiso 1 1 calc R . .
C26 C 0.5213(4) 0.4460(5) 0.9283(3) 0.0550(16) Uani 1 1 d . . .
H26 H 0.5752 0.4415 0.9334 0.066 Uiso 1 1 calc R . .
C27 C 0.4759(3) 0.3548(5) 0.9448(3) 0.0485(15) Uani 1 1 d . . .
C28 C 0.5129(4) 0.2532(5) 0.9718(3) 0.067(2) Uani 1 1 d . . .
H28A H 0.4808 0.2213 1.0025 0.101 Uiso 1 1 calc R . .
H28B H 0.5629 0.2707 0.9930 0.101 Uiso 1 1 calc R . .
H28C H 0.5191 0.2018 0.9375 0.101 Uiso 1 1 calc R . .
C29 C 0.2290(4) 0.1296(5) 0.8566(3) 0.0453(14) Uani 1 1 d . . .
C30 C 0.1300(4) 0.2534(5) 0.8317(3) 0.0520(16) Uani 1 1 d . . .
C31 C 0.0952(4) 0.1785(6) 0.7860(3) 0.0691(19) Uani 1 1 d . . .
H31 H 0.0485 0.1963 0.7629 0.083 Uiso 1 1 calc R . .
C32 C 0.1294(4) 0.0817(6) 0.7760(3) 0.0655(19) Uani 1 1 d . . .
H32 H 0.1058 0.0321 0.7464 0.079 Uiso 1 1 calc R . .
C33 C 0.2010(4) 0.0546(5) 0.8099(3) 0.0564(17) Uani 1 1 d . . .
C34 C 0.2456(5) -0.0379(5) 0.8016(3) 0.069(2) Uani 1 1 d . . .
H34 H 0.2293 -0.0902 0.7707 0.083 Uiso 1 1 calc R . .
C35 C 0.3127(5) -0.0520(5) 0.8385(4) 0.069(2) Uani 1 1 d . . .
H35 H 0.3434 -0.1131 0.8319 0.083 Uiso 1 1 calc R . .
C36 C 0.3371(4) 0.0248(5) 0.8870(3) 0.0563(17) Uani 1 1 d . . .
C37 C 0.4084(4) 0.0071(5) 0.9303(4) 0.076(2) Uani 1 1 d . . .
H37A H 0.4524 0.0355 0.9102 0.114 Uiso 1 1 calc R . .
H37B H 0.4153 -0.0701 0.9383 0.114 Uiso 1 1 calc R . .
H37C H 0.4036 0.0446 0.9706 0.114 Uiso 1 1 calc R . .
C38 C 0.1212(3) 0.4319(5) 0.8875(3) 0.0575(17) Uani 1 1 d . . .
H38A H 0.0758 0.4654 0.9039 0.069 Uiso 1 1 calc R . .
H38B H 0.1499 0.3952 0.9235 0.069 Uiso 1 1 calc R . .

loop_
_atom_site_aniso_label
_atom_site_aniso_U_11
_atom_site_aniso_U_22
_atom_site_aniso_U_33
_atom_site_aniso_U_23
_atom_site_aniso_U_13
_atom_site_aniso_U_12
Zn1 0.0427(4) 0.0434(4) 0.0431(4) 0.0040(3) 0.0051(3) -0.0090(3)
Zn2 0.0447(4) 0.0369(4) 0.0442(4) 0.0047(3) 0.0072(3) -0.0034(3)
Cl1 0.0549(10) 0.0579(11) 0.0615(11) -0.0008(9) 0.0053(8) -0.0028(8)
Cl2 0.0484(9) 0.0603(10) 0.0638(11) 0.0163(8) -0.0016(8) -0.0039(8)
Cl3 0.0729(16) 0.0736(16) 0.116(2) -0.0096(13) 0.0089(14) -0.0205(12)
N1 0.036(3) 0.048(3) 0.046(3) 0.003(2) 0.003(2) -0.008(2)
N2 0.038(3) 0.046(3) 0.040(3) 0.007(2) -0.002(2) -0.004(2)
N3 0.064(3) 0.042(3) 0.066(4) 0.010(3) 0.001(3) -0.002(3)
N4 0.034(3) 0.053(3) 0.046(3) 0.006(2) 0.005(2) -0.007(2)
N5 0.048(3) 0.042(3) 0.040(3) -0.003(2) 0.007(2) -0.011(2)
N6 0.077(4) 0.045(3) 0.062(4) -0.007(3) 0.012(3) 0.005(3)
N7 0.039(3) 0.041(3) 0.039(3) -0.001(2) 0.006(2) -0.002(2)
N8 0.050(3) 0.032(3) 0.047(3) 0.004(2) 0.010(2) -0.002(2)
N9 0.063(4) 0.055(3) 0.063(4) 0.018(3) 0.002(3) 0.013(3)
N10 0.050(3) 0.035(3) 0.049(3) 0.006(2) 0.011(2) -0.002(2)
N11 0.046(3) 0.046(3) 0.042(3) 0.004(2) 0.008(2) -0.005(2)
N12 0.056(3) 0.074(4) 0.065(4) 0.011(3) -0.007(3) 0.012(3)
O1 0.051(2) 0.052(2) 0.042(2) -0.0063(17) 0.0048(18) -0.0235(19)
O2 0.107(4) 0.061(3) 0.075(4) -0.014(3) 0.017(3) 0.000(3)
O3 0.063(13) 0.054(8) 0.101(12) 0.004(7) -0.015(10) -0.001(10)
O4 0.062(5) 0.080(18) 0.083(8) -0.003(9) -0.018(4) -0.011(6)
O5 0.085(17) 0.063(6) 0.085(15) 0.020(9) 0.021(10) 0.005(9)
O3' 0.08(4) 0.050(16) 0.10(3) -0.003(18) 0.00(3) 0.00(3)
O4' 0.070(15) 0.09(5) 0.091(18) 0.00(2) -0.009(14) 0.009(19)
O5' 0.06(2) 0.070(15) 0.09(4) 0.02(2) 0.000(17) 0.006(14)
O6 0.086(4) 0.062(3) 0.123(5) -0.004(3) 0.003(3) -0.011(3)
O7 0.105(4) 0.097(4) 0.079(4) -0.016(3) 0.007(3) -0.033(3)
O8 0.054(3) 0.120(5) 0.128(5) 0.049(4) 0.005(3) 0.000(3)
O9 0.069(3) 0.112(4) 0.094(4) 0.058(3) 0.006(3) 0.013(3)
O10 0.116(9) 0.111(9) 0.173(11) -0.017(7) -0.020(7) 0.016(7)
O11 0.090(7) 0.094(8) 0.164(10) -0.009(6) 0.043(6) -0.032(6)
O12 0.144(13) 0.157(11) 0.143(11) -0.008(8) 0.006(8) -0.035(9)
O13 0.101(7) 0.078(7) 0.159(13) -0.004(7) -0.017(8) -0.047(5)
O10' 0.10(2) 0.11(2) 0.15(3) -0.027(18) -0.005(19) -0.004(15)
O11' 0.09(2) 0.12(2) 0.15(3) -0.006(19) 0.018(18) -0.028(15)
O12' 0.10(2) 0.12(3) 0.15(3) -0.03(2) 0.00(2) -0.019(19)
O13' 0.13(3) 0.12(3) 0.17(3) 0.00(2) 0.01(2) -0.03(2)
C1 0.033(3) 0.055(4) 0.038(4) 0.001(3) -0.003(3) -0.008(3)
C2 0.038(3) 0.053(4) 0.057(4) 0.009(3) -0.015(3) -0.004(3)
C3 0.053(4) 0.065(5) 0.065(5) 0.029(4) -0.012(4) -0.010(3)
C4 0.050(4) 0.097(6) 0.053(5) 0.025(4) -0.002(3) -0.010(4)
C5 0.037(3) 0.083(5) 0.038(4) 0.010(3) -0.001(3) -0.009(3)
C6 0.048(4) 0.108(6) 0.039(4) 0.000(4) 0.009(3) -0.005(4)
C7 0.051(4) 0.081(5) 0.061(5) -0.015(4) 0.014(3) -0.002(4)
C8 0.034(3) 0.065(4) 0.057(4) -0.010(3) 0.008(3) -0.008(3)
C9 0.074(5) 0.058(5) 0.085(5) -0.010(4) 0.020(4) -0.001(4)
C10 0.040(3) 0.053(4) 0.038(4) 0.002(3) 0.007(3) -0.016(3)
C11 0.062(4) 0.045(4) 0.046(4) -0.001(3) 0.020(3) -0.015(3)
C12 0.079(5) 0.055(4) 0.047(4) -0.011(3) 0.017(4) -0.027(4)
C13 0.065(5) 0.084(5) 0.044(4) -0.012(4) 0.005(3) -0.035(4)
C14 0.047(4) 0.072(5) 0.043(4) 0.007(3) 0.005(3) -0.018(3)
C15 0.048(4) 0.110(6) 0.055(5) 0.001(4) -0.001(3) -0.022(4)
C16 0.040(4) 0.100(6) 0.065(5) 0.020(4) -0.003(3) -0.003(4)
C17 0.037(4) 0.067(4) 0.064(4) 0.012(3) 0.012(3) -0.006(3)
C18 0.053(4) 0.073(5) 0.100(6) 0.007(4) 0.013(4) 0.010(4)
C19 0.043(4) 0.048(4) 0.088(6) -0.002(3) 0.001(4) 0.004(3)
C20 0.051(4) 0.033(3) 0.039(3) 0.000(2) 0.005(3) -0.003(3)
C21 0.070(4) 0.039(4) 0.039(4) 0.004(3) 0.011(3) 0.004(3)
C22 0.093(6) 0.041(4) 0.051(4) 0.013(3) 0.010(4) 0.010(4)
C23 0.079(5) 0.043(4) 0.057(4) 0.007(3) 0.019(4) -0.013(3)
C24 0.071(5) 0.047(4) 0.039(4) -0.002(3) 0.012(3) -0.011(3)
C25 0.069(5) 0.056(4) 0.048(4) -0.010(3) 0.017(3) -0.029(4)
C26 0.044(4) 0.065(5) 0.057(4) -0.011(3) 0.013(3) -0.015(3)
C27 0.053(4) 0.048(4) 0.045(4) -0.009(3) 0.007(3) 0.001(3)
C28 0.046(4) 0.062(5) 0.092(6) 0.001(4) -0.006(4) 0.006(3)
C29 0.060(4) 0.041(4) 0.037(4) 0.007(3) 0.013(3) -0.011(3)
C30 0.050(4) 0.058(4) 0.049(4) 0.012(3) 0.006(3) -0.003(3)
C31 0.071(5) 0.083(5) 0.052(4) 0.013(4) -0.005(3) -0.020(4)
C32 0.084(5) 0.062(5) 0.049(4) 0.002(3) -0.001(4) -0.029(4)
C33 0.076(5) 0.049(4) 0.046(4) 0.001(3) 0.018(3) -0.020(4)
C34 0.104(6) 0.045(4) 0.062(5) -0.007(3) 0.022(4) -0.018(4)
C35 0.102(6) 0.032(4) 0.077(5) -0.009(3) 0.025(5) -0.001(4)
C36 0.064(4) 0.039(4) 0.068(5) 0.015(3) 0.021(3) -0.002(3)
C37 0.072(5) 0.049(4) 0.108(6) 0.016(4) 0.011(4) 0.007(3)
C38 0.051(4) 0.059(4) 0.064(5) 0.014(3) 0.016(3) 0.018(3)

loop_
_atom_type_symbol
_atom_type_description
_atom_type_scat_dispersion_real
_atom_type_scat_dispersion_imag
_atom_type_scat_source
C C 0.0033 0.0016 'International Tables Vol C Tables 4.2.6.8 and 6.1.1.4'
H H 0.0000 0.0000 'International Tables Vol C Tables 4.2.6.8 and 6.1.1.4'
N N 0.0061 0.0033 'International Tables Vol C Tables 4.2.6.8 and 6.1.1.4'
O O 0.0106 0.0060 'International Tables Vol C Tables 4.2.6.8 and 6.1.1.4'
Zn Zn 0.2839 1.4301 'International Tables Vol C Tables 4.2.6.8 and 6.1.1.4'
Cl Cl 0.1484 0.1585 'International Tables Vol C Tables 4.2.6.8 and 6.1.1.4'

loop_
_geom_angle_atom_site_label_1
_geom_angle_atom_site_label_2
_geom_angle_atom_site_label_3
_geom_angle
_geom_angle_site_symmetry_1
_geom_angle_site_symmetry_3
_geom_angle_publ_flag
O1 Zn1 N2 128.56(16) . . ?
O1 Zn1 N4 108.52(16) . . ?
N2 Zn1 N4 120.69(17) . . ?
O1 Zn1 N1 115.89(16) . . ?
N2 Zn1 N1 63.08(18) . . ?
N4 Zn1 N1 108.29(17) . . ?
O1 Zn1 N5 104.70(16) . . ?
N2 Zn1 N5 87.56(17) . . ?
N4 Zn1 N5 61.17(17) . . ?
N1 Zn1 N5 138.98(16) . . ?
O1 Zn2 N10 109.64(16) . . ?
O1 Zn2 N7 111.65(16) . . ?
N10 Zn2 N7 112.58(17) . . ?
O1 Zn2 N8 113.41(16) . . ?
N10 Zn2 N8 134.91(17) . . ?
N7 Zn2 N8 62.47(16) . . ?
O1 Zn2 N11 109.99(16) . . ?
N10 Zn2 N11 62.59(18) . . ?
N7 Zn2 N11 136.61(16) . . ?
N8 Zn2 N11 90.14(17) . . ?
O3' Cl1 O4' 118(3) . . ?
O3' Cl1 O5 118(5) . . ?
O4' Cl1 O5 83(3) . . ?
O3' Cl1 O2 113(5) . . ?
O4' Cl1 O2 106.8(14) . . ?
O5 Cl1 O2 114.1(13) . . ?
O3' Cl1 O4 88(3) . . ?
O4' Cl1 O4 34(4) . . ?
O5 Cl1 O4 110.9(9) . . ?
O2 Cl1 O4 109.6(6) . . ?
O3' Cl1 O5' 110(5) . . ?
O4' Cl1 O5' 105(3) . . ?
O5 Cl1 O5' 23(2) . . ?
O2 Cl1 O5' 101(4) . . ?
O4 Cl1 O5' 134(2) . . ?
O3' Cl1 O3 17(4) . . ?
O4' Cl1 O3 134(4) . . ?
O5 Cl1 O3 108(2) . . ?
O2 Cl1 O3 108.3(19) . . ?
O4 Cl1 O3 105.5(15) . . ?
O5' Cl1 O3 96(3) . . ?
O9 Cl2 O7 111.1(4) . . ?
O9 Cl2 O6 110.1(3) . . ?
O7 Cl2 O6 106.5(3) . . ?
O9 Cl2 O8 109.3(3) . . ?
O7 Cl2 O8 109.1(3) . . ?
O6 Cl2 O8 110.7(3) . . ?
O13 Cl3 O11 116.3(7) . . ?
O13 Cl3 O13' 150.9(14) . . ?
O11 Cl3 O13' 54.9(14) . . ?
O13 Cl3 O12' 41.3(13) . . ?
O11 Cl3 O12' 86.7(15) . . ?
O13' Cl3 O12' 110(2) . . ?
O13 Cl3 O11' 82.5(11) . . ?
O11 Cl3 O11' 161.1(11) . . ?
O13' Cl3 O11' 109.8(18) . . ?
O12' Cl3 O11' 110.7(18) . . ?
O13 Cl3 O10 111.0(7) . . ?
O11 Cl3 O10 107.5(7) . . ?
O13' Cl3 O10 56.7(14) . . ?
O12' Cl3 O10 96.1(16) . . ?
O11' Cl3 O10 64.5(12) . . ?
O13 Cl3 O12 109.8(7) . . ?
O11 Cl3 O12 106.2(7) . . ?
O13' Cl3 O12 99.2(13) . . ?
O12' Cl3 O12 149.8(17) . . ?
O11' Cl3 O12 62.5(12) . . ?
O10 Cl3 O12 105.4(8) . . ?
O13 Cl3 O10' 92.0(11) . . ?
O11 Cl3 O10' 71.0(12) . . ?
O13' Cl3 O10' 108.0(17) . . ?
O12' Cl3 O10' 109.9(19) . . ?
O11' Cl3 O10' 108.1(18) . . ?
O10 Cl3 O10' 153.7(12) . . ?
O12 Cl3 O10' 52.7(11) . . ?
C8 N1 C1 118.1(5) . . ?
C8 N1 Zn1 150.4(4) . . ?
C1 N1 Zn1 91.2(3) . . ?
C2 N2 C1 118.2(5) . . ?
C2 N2 Zn1 146.5(4) . . ?
C1 N2 Zn1 94.0(3) . . ?
C2 N3 C19 127.1(5) . . ?
C2 N3 H3 116.5 . . ?
C19 N3 H3 116.5 . . ?
C17 N4 C10 119.5(5) . . ?
C17 N4 Zn1 144.1(4) . . ?
C10 N4 Zn1 96.3(3) . . ?
C11 N5 C10 118.2(5) . . ?
C11 N5 Zn1 152.0(4) . . ?
C10 N5 Zn1 89.8(3) . . ?
C11 N6 C19 123.3(5) . . ?
C11 N6 H6 118.4 . . ?
C19 N6 H6 118.4 . . ?
C27 N7 C20 119.0(5) . . ?
C27 N7 Zn2 146.7(4) . . ?
C20 N7 Zn2 94.1(3) . . ?
C21 N8 C20 118.4(5) . . ?
C21 N8 Zn2 150.1(4) . . ?
C20 N8 Zn2 91.3(3) . . ?
C21 N9 C38 125.4(5) . . ?
C21 N9 H9 117.3 . . ?
C38 N9 H9 117.3 . . ?
C36 N10 C29 118.3(5) . . ?
C36 N10 Zn2 146.3(4) . . ?
C29 N10 Zn2 94.9(3) . . ?
C30 N11 C29 117.7(5) . . ?
C30 N11 Zn2 151.0(4) . . ?
C29 N11 Zn2 90.6(3) . . ?
C30 N12 C38 125.6(5) . . ?
C30 N12 H12 117.2 . . ?
C38 N12 H12 117.2 . . ?
Zn1 O1 Zn2 135.22(19) . . ?
Zn1 O1 H1 112.4 . . ?
Zn2 O1 H1 112.4 . . ?
N1 C1 N2 111.1(5) . . ?
N1 C1 C5 124.7(6) . . ?
N2 C1 C5 124.2(6) . . ?
N2 C2 N3 120.7(6) . . ?
N2 C2 C3 120.7(6) . . ?
N3 C2 C3 118.6(6) . . ?
C4 C3 C2 119.5(7) . . ?
C4 C3 H3A 120.3 . . ?
C2 C3 H3A 120.3 . . ?
C3 C4 C5 121.4(7) . . ?
C3 C4 H4 119.3 . . ?
C5 C4 H4 119.3 . . ?
C1 C5 C4 115.7(6) . . ?
C1 C5 C6 115.2(6) . . ?
C4 C5 C6 129.1(7) . . ?
C7 C6 C5 120.5(6) . . ?
C7 C6 H6A 119.8 . . ?
C5 C6 H6A 119.8 . . ?
C6 C7 C8 121.0(6) . . ?
C6 C7 H7 119.5 . . ?
C8 C7 H7 119.5 . . ?
N1 C8 C7 120.4(6) . . ?
N1 C8 C9 118.0(6) . . ?
C7 C8 C9 121.6(6) . . ?
C8 C9 H9A 109.5 . . ?
C8 C9 H9B 109.5 . . ?
H9A C9 H9B 109.5 . . ?
C8 C9 H9C 109.5 . . ?
H9A C9 H9C 109.5 . . ?
H9B C9 H9C 109.5 . . ?
N4 C10 N5 112.6(5) . . ?
N4 C10 C14 124.0(6) . . ?
N5 C10 C14 123.3(6) . . ?
N5 C11 N6 118.0(6) . . ?
N5 C11 C12 121.6(6) . . ?
N6 C11 C12 120.4(6) . . ?
C13 C12 C11 120.5(6) . . ?
C13 C12 H12A 119.7 . . ?
C11 C12 H12A 119.7 . . ?
C12 C13 C14 119.8(6) . . ?
C12 C13 H13 120.1 . . ?
C14 C13 H13 120.1 . . ?
C10 C14 C15 114.8(6) . . ?
C10 C14 C13 116.6(6) . . ?
C15 C14 C13 128.6(6) . . ?
C16 C15 C14 121.4(6) . . ?
C16 C15 H15 119.3 . . ?
C14 C15 H15 119.3 . . ?
C15 C16 C17 120.0(7) . . ?
C15 C16 H16 120.0 . . ?
C17 C16 H16 120.0 . . ?
N4 C17 C16 120.2(6) . . ?
N4 C17 C18 117.6(6) . . ?
C16 C17 C18 122.2(6) . . ?
C17 C18 H18A 109.5 . . ?
C17 C18 H18B 109.5 . . ?
H18A C18 H18B 109.5 . . ?
C17 C18 H18C 109.5 . . ?
H18A C18 H18C 109.5 . . ?
H18B C18 H18C 109.5 . . ?
N6 C19 N3 114.3(5) . . ?
N6 C19 H19A 108.7 . . ?
N3 C19 H19A 108.7 . . ?
N6 C19 H19B 108.7 . . ?
N3 C19 H19B 108.7 . . ?
H19A C19 H19B 107.6 . . ?
N7 C20 N8 112.1(5) . . ?
N7 C20 C24 123.5(5) . . ?
N8 C20 C24 124.4(5) . . ?
N8 C21 N9 120.5(5) . . ?
N8 C21 C22 121.0(6) . . ?
N9 C21 C22 118.5(6) . . ?
C23 C22 C21 119.7(6) . . ?
C23 C22 H22 120.1 . . ?
C21 C22 H22 120.1 . . ?
C22 C23 C24 120.9(6) . . ?
C22 C23 H23 119.6 . . ?
C24 C23 H23 119.6 . . ?
C25 C24 C20 117.2(6) . . ?
C25 C24 C23 127.3(6) . . ?
C20 C24 C23 115.5(6) . . ?
C26 C25 C24 119.5(6) . . ?
C26 C25 H25 120.3 . . ?
C24 C25 H25 120.3 . . ?
C25 C26 C27 120.6(6) . . ?
C25 C26 H26 119.7 . . ?
C27 C26 H26 119.7 . . ?
N7 C27 C26 120.3(5) . . ?
N7 C27 C28 118.8(5) . . ?
C26 C27 C28 120.9(6) . . ?
C27 C28 H28A 109.5 . . ?
C27 C28 H28B 109.5 . . ?
H28A C28 H28B 109.5 . . ?
C27 C28 H28C 109.5 . . ?
H28A C28 H28C 109.5 . . ?
H28B C28 H28C 109.5 . . ?
N10 C29 N11 111.8(5) . . ?
N10 C29 C33 123.8(6) . . ?
N11 C29 C33 124.4(6) . . ?
N11 C30 N12 119.6(6) . . ?
N11 C30 C31 121.2(6) . . ?
N12 C30 C31 119.1(6) . . ?
C32 C31 C30 120.1(7) . . ?
C32 C31 H31 120.0 . . ?
C30 C31 H31 120.0 . . ?
C31 C32 C33 120.5(6) . . ?
C31 C32 H32 119.7 . . ?
C33 C32 H32 119.7 . . ?
C34 C33 C29 117.1(7) . . ?
C34 C33 C32 127.1(7) . . ?
C29 C33 C32 115.8(6) . . ?
C35 C34 C33 119.7(7) . . ?
C35 C34 H34 120.1 . . ?
C33 C34 H34 120.1 . . ?
C34 C35 C36 120.9(6) . . ?
C34 C35 H35 119.5 . . ?
C36 C35 H35 119.5 . . ?
N10 C36 C35 120.1(6) . . ?
N10 C36 C37 118.5(6) . . ?
C35 C36 C37 121.5(6) . . ?
C36 C37 H37A 109.5 . . ?
C36 C37 H37B 109.5 . . ?
H37A C37 H37B 109.5 . . ?
C36 C37 H37C 109.5 . . ?
H37A C37 H37C 109.5 . . ?
H37B C37 H37C 109.5 . . ?
N9 C38 N12 115.5(5) . . ?
N9 C38 H38A 108.4 . . ?
N12 C38 H38A 108.4 . . ?
N9 C38 H38B 108.4 . . ?
N12 C38 H38B 108.4 . . ?
H38A C38 H38B 107.5 . . ?

loop_
_geom_bond_atom_site_label_1
_geom_bond_atom_site_label_2
_geom_bond_distance
_geom_bond_site_symmetry_2
_geom_bond_publ_flag
Zn1 O1 1.891(3) . ?
Zn1 N2 2.103(4) . ?
Zn1 N4 2.130(4) . ?
Zn1 N1 2.175(5) . ?
Zn1 N5 2.275(4) . ?
Zn2 O1 1.902(4) . ?
Zn2 N10 2.112(4) . ?
Zn2 N7 2.136(4) . ?
Zn2 N8 2.192(4) . ?
Zn2 N11 2.209(5) . ?
Cl1 O3' 1.32(10) . ?
Cl1 O4' 1.37(3) . ?
Cl1 O5 1.41(3) . ?
Cl1 O2 1.423(5) . ?
Cl1 O4 1.432(17) . ?
Cl1 O5' 1.45(7) . ?
Cl1 O3 1.48(4) . ?
Cl2 O9 1.397(4) . ?
Cl2 O7 1.409(5) . ?
Cl2 O6 1.417(5) . ?
Cl2 O8 1.427(5) . ?
Cl3 O13 1.369(11) . ?
Cl3 O11 1.387(9) . ?
Cl3 O13' 1.41(3) . ?
Cl3 O12' 1.42(4) . ?
Cl3 O11' 1.42(3) . ?
Cl3 O10 1.438(10) . ?
Cl3 O12 1.444(13) . ?
Cl3 O10' 1.46(3) . ?
N1 C8 1.348(7) . ?
N1 C1 1.351(7) . ?
N2 C2 1.321(7) . ?
N2 C1 1.363(7) . ?
N3 C2 1.338(8) . ?
N3 C19 1.447(8) . ?
N3 H3 0.8600 . ?
N4 C17 1.328(7) . ?
N4 C10 1.345(7) . ?
N5 C11 1.318(7) . ?
N5 C10 1.352(7) . ?
N6 C11 1.347(7) . ?
N6 C19 1.432(8) . ?
N6 H6 0.8600 . ?
N7 C27 1.324(7) . ?
N7 C20 1.347(6) . ?
N8 C21 1.320(7) . ?
N8 C20 1.360(7) . ?
N9 C21 1.344(7) . ?
N9 C38 1.431(7) . ?
N9 H9 0.8600 . ?
N10 C36 1.333(7) . ?
N10 C29 1.353(7) . ?
N11 C30 1.335(7) . ?
N11 C29 1.359(7) . ?
N12 C30 1.337(7) . ?
N12 C38 1.441(8) . ?
N12 H12 0.8600 . ?
O1 H1 0.9300 . ?
C1 C5 1.396(8) . ?
C2 C3 1.436(8) . ?
C3 C4 1.335(9) . ?
C3 H3A 0.9300 . ?
C4 C5 1.396(9) . ?
C4 H4 0.9300 . ?
C5 C6 1.402(9) . ?
C6 C7 1.356(9) . ?
C6 H6A 0.9300 . ?
C7 C8 1.384(9) . ?
C7 H7 0.9300 . ?
C8 C9 1.487(9) . ?
C9 H9A 0.9600 . ?
C9 H9B 0.9600 . ?
C9 H9C 0.9600 . ?
C10 C14 1.396(8) . ?
C11 C12 1.418(8) . ?
C12 C13 1.315(9) . ?
C12 H12A 0.9300 . ?
C13 C14 1.418(9) . ?
C13 H13 0.9300 . ?
C14 C15 1.401(9) . ?
C15 C16 1.352(9) . ?
C15 H15 0.9300 . ?
C16 C17 1.399(9) . ?
C16 H16 0.9300 . ?
C17 C18 1.488(9) . ?
C18 H18A 0.9600 . ?
C18 H18B 0.9600 . ?
C18 H18C 0.9600 . ?
C19 H19A 0.9700 . ?
C19 H19B 0.9700 . ?
C20 C24 1.392(8) . ?
C21 C22 1.438(8) . ?
C22 C23 1.331(9) . ?
C22 H22 0.9300 . ?
C23 C24 1.422(8) . ?
C23 H23 0.9300 . ?
C24 C25 1.389(8) . ?
C25 C26 1.351(8) . ?
C25 H25 0.9300 . ?
C26 C27 1.416(8) . ?
C26 H26 0.9300 . ?
C27 C28 1.481(8) . ?
C28 H28A 0.9600 . ?
C28 H28B 0.9600 . ?
C28 H28C 0.9600 . ?
C29 C33 1.389(8) . ?
C30 C31 1.413(9) . ?
C31 C32 1.340(9) . ?
C31 H31 0.9300 . ?
C32 C33 1.413(9) . ?
C32 H32 0.9300 . ?
C33 C34 1.382(9) . ?
C34 C35 1.348(9) . ?
C34 H34 0.9300 . ?
C35 C36 1.411(9) . ?
C35 H35 0.9300 . ?
C36 C37 1.480(8) . ?
C37 H37A 0.9600 . ?
C37 H37B 0.9600 . ?
C37 H37C 0.9600 . ?
C38 H38A 0.9700 . ?
C38 H38B 0.9700 . ?

loop_
_geom_torsion_atom_site_label_1
_geom_torsion_atom_site_label_2
_geom_torsion_atom_site_label_3
_geom_torsion_atom_site_label_4
_geom_torsion
_geom_torsion_site_symmetry_1
_geom_torsion_site_symmetry_2
_geom_torsion_site_symmetry_3
_geom_torsion_site_symmetry_4
_geom_torsion_publ_flag
O1 Zn1 N1 C8 61.3(8) . . . . ?
N2 Zn1 N1 C8 -176.6(8) . . . . ?
N4 Zn1 N1 C8 -60.8(8) . . . . ?
N5 Zn1 N1 C8 -127.6(7) . . . . ?
O1 Zn1 N1 C1 -127.1(3) . . . . ?
N2 Zn1 N1 C1 -5.0(3) . . . . ?
N4 Zn1 N1 C1 110.8(3) . . . . ?
N5 Zn1 N1 C1 43.9(4) . . . . ?
O1 Zn1 N2 C2 -88.0(7) . . . . ?
N4 Zn1 N2 C2 73.0(7) . . . . ?
N1 Zn1 N2 C2 169.2(7) . . . . ?
N5 Zn1 N2 C2 18.9(7) . . . . ?
O1 Zn1 N2 C1 107.8(3) . . . . ?
N4 Zn1 N2 C1 -91.2(3) . . . . ?
N1 Zn1 N2 C1 5.0(3) . . . . ?
N5 Zn1 N2 C1 -145.3(3) . . . . ?
O1 Zn1 N4 C17 -82.0(7) . . . . ?
N2 Zn1 N4 C17 113.6(6) . . . . ?
N1 Zn1 N4 C17 44.6(7) . . . . ?
N5 Zn1 N4 C17 -178.9(7) . . . . ?
O1 Zn1 N4 C10 95.4(3) . . . . ?
N2 Zn1 N4 C10 -69.0(4) . . . . ?
N1 Zn1 N4 C10 -138.0(3) . . . . ?
N5 Zn1 N4 C10 -1.6(3) . . . . ?
O1 Zn1 N5 C11 79.4(8) . . . . ?
N2 Zn1 N5 C11 -49.9(8) . . . . ?
N4 Zn1 N5 C11 -177.2(9) . . . . ?
N1 Zn1 N5 C11 -92.2(8) . . . . ?
O1 Zn1 N5 C10 -101.8(3) . . . . ?
N2 Zn1 N5 C10 128.9(3) . . . . ?
N4 Zn1 N5 C10 1.6(3) . . . . ?
N1 Zn1 N5 C10 86.6(4) . . . . ?
O1 Zn2 N7 C27 79.6(7) . . . . ?
N10 Zn2 N7 C27 -44.2(7) . . . . ?
N8 Zn2 N7 C27 -174.4(7) . . . . ?
N11 Zn2 N7 C27 -117.6(7) . . . . ?
O1 Zn2 N7 C20 -106.3(3) . . . . ?
N10 Zn2 N7 C20 129.8(3) . . . . ?
N8 Zn2 N7 C20 -0.4(3) . . . . ?
N11 Zn2 N7 C20 56.5(4) . . . . ?
O1 Zn2 N8 C21 -81.8(8) . . . . ?
N10 Zn2 N8 C21 79.7(8) . . . . ?
N7 Zn2 N8 C21 175.0(8) . . . . ?
N11 Zn2 N8 C21 30.1(8) . . . . ?
O1 Zn2 N8 C20 103.5(3) . . . . ?
N10 Zn2 N8 C20 -94.9(4) . . . . ?
N7 Zn2 N8 C20 0.4(3) . . . . ?
N11 Zn2 N8 C20 -144.5(3) . . . . ?
O1 Zn2 N10 C36 -83.8(7) . . . . ?
N7 Zn2 N10 C36 41.1(7) . . . . ?
N8 Zn2 N10 C36 114.1(7) . . . . ?
N11 Zn2 N10 C36 173.3(8) . . . . ?
O1 Zn2 N10 C29 105.3(3) . . . . ?
N7 Zn2 N10 C29 -129.8(3) . . . . ?
N8 Zn2 N10 C29 -56.8(4) . . . . ?
N11 Zn2 N10 C29 2.4(3) . . . . ?
O1 Zn2 N11 C30 87.8(8) . . . . ?
N10 Zn2 N11 C30 -169.9(8) . . . . ?
N7 Zn2 N11 C30 -75.2(8) . . . . ?
N8 Zn2 N11 C30 -27.3(8) . . . . ?
O1 Zn2 N11 C29 -104.7(3) . . . . ?
N10 Zn2 N11 C29 -2.3(3) . . . . ?
N7 Zn2 N11 C29 92.3(4) . . . . ?
N8 Zn2 N11 C29 140.2(3) . . . . ?
N2 Zn1 O1 Zn2 123.0(3) . . . . ?
N4 Zn1 O1 Zn2 -39.8(3) . . . . ?
N1 Zn1 O1 Zn2 -161.8(3) . . . . ?
N5 Zn1 O1 Zn2 24.2(3) . . . . ?
N10 Zn2 O1 Zn1 -44.0(3) . . . . ?
N7 Zn2 O1 Zn1 -169.5(3) . . . . ?
N8 Zn2 O1 Zn1 122.2(3) . . . . ?
N11 Zn2 O1 Zn1 23.0(3) . . . . ?
C8 N1 C1 N2 -177.3(4) . . . . ?
Zn1 N1 C1 N2 7.4(4) . . . . ?
C8 N1 C1 C5 3.6(8) . . . . ?
Zn1 N1 C1 C5 -171.7(5) . . . . ?
C2 N2 C1 N1 -177.9(4) . . . . ?
Zn1 N2 C1 N1 -7.7(4) . . . . ?
C2 N2 C1 C5 1.3(8) . . . . ?
Zn1 N2 C1 C5 171.4(5) . . . . ?
C1 N2 C2 N3 -178.1(5) . . . . ?
Zn1 N2 C2 N3 19.8(10) . . . . ?
C1 N2 C2 C3 3.8(7) . . . . ?
Zn1 N2 C2 C3 -158.2(5) . . . . ?
C19 N3 C2 N2 13.2(9) . . . . ?
C19 N3 C2 C3 -168.7(5) . . . . ?
N2 C2 C3 C4 -6.0(9) . . . . ?
N3 C2 C3 C4 175.9(6) . . . . ?
C2 C3 C4 C5 3.0(9) . . . . ?
N1 C1 C5 C4 175.0(5) . . . . ?
N2 C1 C5 C4 -4.1(8) . . . . ?
N1 C1 C5 C6 -2.9(8) . . . . ?
N2 C1 C5 C6 178.1(5) . . . . ?
C3 C4 C5 C1 1.7(9) . . . . ?
C3 C4 C5 C6 179.2(6) . . . . ?
C1 C5 C6 C7 -0.5(8) . . . . ?
C4 C5 C6 C7 -177.9(6) . . . . ?
C5 C6 C7 C8 2.9(9) . . . . ?
C1 N1 C8 C7 -1.0(8) . . . . ?
Zn1 N1 C8 C7 169.5(5) . . . . ?
C1 N1 C8 C9 179.6(5) . . . . ?
Zn1 N1 C8 C9 -10.0(10) . . . . ?
C6 C7 C8 N1 -2.2(9) . . . . ?
C6 C7 C8 C9 177.2(6) . . . . ?
C17 N4 C10 N5 -179.3(5) . . . . ?
Zn1 N4 C10 N5 2.5(5) . . . . ?
C17 N4 C10 C14 -0.5(8) . . . . ?
Zn1 N4 C10 C14 -178.7(5) . . . . ?
C11 N5 C10 N4 177.0(5) . . . . ?
Zn1 N5 C10 N4 -2.3(4) . . . . ?
C11 N5 C10 C14 -1.7(8) . . . . ?
Zn1 N5 C10 C14 178.9(5) . . . . ?
C10 N5 C11 N6 -177.4(5) . . . . ?
Zn1 N5 C11 N6 1.2(11) . . . . ?
C10 N5 C11 C12 1.9(8) . . . . ?
Zn1 N5 C11 C12 -179.5(5) . . . . ?
C19 N6 C11 N5 12.5(9) . . . . ?
C19 N6 C11 C12 -166.7(6) . . . . ?
N5 C11 C12 C13 -0.5(9) . . . . ?
N6 C11 C12 C13 178.8(6) . . . . ?
C11 C12 C13 C14 -1.1(10) . . . . ?
N4 C10 C14 C15 2.3(8) . . . . ?
N5 C10 C14 C15 -179.0(5) . . . . ?
N4 C10 C14 C13 -178.4(5) . . . . ?
N5 C10 C14 C13 0.2(8) . . . . ?
C12 C13 C14 C10 1.2(9) . . . . ?
C12 C13 C14 C15 -179.7(6) . . . . ?
C10 C14 C15 C16 -2.9(9) . . . . ?
C13 C14 C15 C16 177.9(6) . . . . ?
C14 C15 C16 C17 1.8(11) . . . . ?
C10 N4 C17 C16 -0.8(8) . . . . ?
Zn1 N4 C17 C16 176.1(5) . . . . ?
C10 N4 C17 C18 177.2(5) . . . . ?
Zn1 N4 C17 C18 -5.8(10) . . . . ?
C15 C16 C17 N4 0.2(10) . . . . ?
C15 C16 C17 C18 -177.7(6) . . . . ?
C11 N6 C19 N3 75.8(7) . . . . ?
C2 N3 C19 N6 -111.7(7) . . . . ?
C27 N7 C20 N8 176.8(5) . . . . ?
Zn2 N7 C20 N8 0.6(5) . . . . ?
C27 N7 C20 C24 -1.4(8) . . . . ?
Zn2 N7 C20 C24 -177.7(5) . . . . ?
C21 N8 C20 N7 -177.5(5) . . . . ?
Zn2 N8 C20 N7 -0.5(4) . . . . ?
C21 N8 C20 C24 0.7(8) . . . . ?
Zn2 N8 C20 C24 177.7(5) . . . . ?
C20 N8 C21 N9 177.1(5) . . . . ?
Zn2 N8 C21 N9 3.2(12) . . . . ?
C20 N8 C21 C22 -2.2(8) . . . . ?
Zn2 N8 C21 C22 -176.2(5) . . . . ?
C38 N9 C21 N8 11.8(9) . . . . ?
C38 N9 C21 C22 -168.8(6) . . . . ?
N8 C21 C22 C23 1.3(9) . . . . ?
N9 C21 C22 C23 -178.1(6) . . . . ?
C21 C22 C23 C24 1.2(9) . . . . ?
N7 C20 C24 C25 1.6(8) . . . . ?
N8 C20 C24 C25 -176.4(5) . . . . ?
N7 C20 C24 C23 179.7(5) . . . . ?
N8 C20 C24 C23 1.7(8) . . . . ?
C22 C23 C24 C25 175.3(6) . . . . ?
C22 C23 C24 C20 -2.6(9) . . . . ?
C20 C24 C25 C26 -0.2(9) . . . . ?
C23 C24 C25 C26 -178.1(6) . . . . ?
C24 C25 C26 C27 -1.3(9) . . . . ?
C20 N7 C27 C26 -0.1(8) . . . . ?
Zn2 N7 C27 C26 173.1(5) . . . . ?
C20 N7 C27 C28 179.7(5) . . . . ?
Zn2 N7 C27 C28 -7.1(10) . . . . ?
C25 C26 C27 N7 1.5(9) . . . . ?
C25 C26 C27 C28 -178.4(6) . . . . ?
C36 N10 C29 N11 -178.0(5) . . . . ?
Zn2 N10 C29 N11 -3.7(5) . . . . ?
C36 N10 C29 C33 0.3(8) . . . . ?
Zn2 N10 C29 C33 174.5(5) . . . . ?
C30 N11 C29 N10 176.7(5) . . . . ?
Zn2 N11 C29 N10 3.5(4) . . . . ?
C30 N11 C29 C33 -1.5(8) . . . . ?
Zn2 N11 C29 C33 -174.7(5) . . . . ?
C29 N11 C30 N12 -177.7(5) . . . . ?
Zn2 N11 C30 N12 -11.8(12) . . . . ?
C29 N11 C30 C31 5.6(8) . . . . ?
Zn2 N11 C30 C31 171.4(6) . . . . ?
C38 N12 C30 N11 -0.9(9) . . . . ?
C38 N12 C30 C31 175.9(6) . . . . ?
N11 C30 C31 C32 -4.4(10) . . . . ?
N12 C30 C31 C32 178.9(6) . . . . ?
C30 C31 C32 C33 -1.1(10) . . . . ?
N10 C29 C33 C34 -1.6(9) . . . . ?
N11 C29 C33 C34 176.4(5) . . . . ?
N10 C29 C33 C32 178.4(5) . . . . ?
N11 C29 C33 C32 -3.6(9) . . . . ?
C31 C32 C33 C34 -175.2(6) . . . . ?
C31 C32 C33 C29 4.9(9) . . . . ?
C29 C33 C34 C35 0.4(9) . . . . ?
C32 C33 C34 C35 -179.5(6) . . . . ?
C33 C34 C35 C36 2.0(10) . . . . ?
C29 N10 C36 C35 2.1(8) . . . . ?
Zn2 N10 C36 C35 -167.5(5) . . . . ?
C29 N10 C36 C37 -177.7(5) . . . . ?
Zn2 N10 C36 C37 12.6(10) . . . . ?
C34 C35 C36 N10 -3.3(10) . . . . ?
C34 C35 C36 C37 176.5(6) . . . . ?
C21 N9 C38 N12 -103.8(7) . . . . ?
C30 N12 C38 N9 95.6(7) . . . . ?
